data_2022408
loop_
_publ_author_name
'Romo, Pablo E.'
'Quiroga, Jairo'
'Cobo, Justo'
'Glidewell, Christopher'

_publ_section_title
;
 Synthesis and spectroscopic and structural characterization of
 spiro[indoline-3,3&#x2032;-indolizine]s formed by 1,3-dipolar
 cycloadditions between isatins, pipecolic acid and an electron-deficient
 alkene
;
_journal_coeditor_code KY3207
_journal_issue 9
_journal_name_full 'Acta Crystallographica Section C Structural Chemistry'
_journal_paper_doi 10.1107/S2053229621007142
_journal_volume 77
_journal_year 2021
_chemical_formula_iupac 'C24 H24 N2 O4'
_chemical_formula_moiety 'C24 H24 N2 O4'
_chemical_formula_sum 'C24 H24 N2 O4'
_chemical_formula_weight 404.45
_chemical_name_systematic
'(1'<i>SR</i>,2'<i>SR</i>,3<i>RS</i>,8a'<i>RS</i>)-2'-Benzoyl-5-methyl-2-oxo-1',5',6',7',8',8a'-hexahydro-2'<i>H</i>-spiro[indoline-3,3'-indolizine]-1'-carboxylic acid'
_space_group_crystal_system triclinic
_space_group_IT_number 2
_space_group_name_Hall '-P 1'
_space_group_name_H-M_alt 'P -1'
_atom_sites_solution_hydrogens mixed
_atom_sites_solution_primary dual
_audit_creation_method SHELXL-2014
_cell_angle_alpha 85.775(3)
_cell_angle_beta 77.641(3)
_cell_angle_gamma 68.022(2)
_cell_formula_units_Z 2
_cell_length_a 8.1874(6)
_cell_length_b 8.5015(6)
_cell_length_c 15.5775(12)
_cell_measurement_reflns_used 4495
_cell_measurement_temperature 100(2)
_cell_measurement_theta_max 27.499
_cell_measurement_theta_min 2.739
_cell_volume 982.15(13)
_computing_cell_refinement
;
SAINT (Bruker, 2017)
;
_computing_data_collection
;
APEX3 (Bruker, 2018)
;
_computing_data_reduction
;
SAINT (Bruker, 2017)
;
_computing_molecular_graphics
;
PLATON (Spek, 2020)
;
_computing_publication_material
;
SHELXL2014 (Sheldrick, 2015b) and PLATON (Spek, 2020)
;
_computing_structure_refinement
;
SHELXL2014 (Sheldrick, 2015b)
;
_computing_structure_solution
;
SHELXT2014 (Sheldrick, 2015a)
;
_diffrn_ambient_temperature 100(2)
_diffrn_measured_fraction_theta_full 0.997
_diffrn_measured_fraction_theta_max 0.998
_diffrn_measurement_device_type 'Bruker D8 Venture'
_diffrn_measurement_method '\f and \w scans'
_diffrn_radiation_monochromator 'multilayer mirror'
_diffrn_radiation_type MoK\a
_diffrn_radiation_wavelength 0.71073
_diffrn_reflns_av_R_equivalents 0.0694
_diffrn_reflns_av_unetI/netI 0.0328
_diffrn_reflns_limit_h_max 10
_diffrn_reflns_limit_h_min -10
_diffrn_reflns_limit_k_max 11
_diffrn_reflns_limit_k_min -11
_diffrn_reflns_limit_l_max 20
_diffrn_reflns_limit_l_min -20
_diffrn_reflns_number 40953
_diffrn_reflns_theta_full 25.242
_diffrn_reflns_theta_max 27.499
_diffrn_reflns_theta_min 2.739
_diffrn_source 'INCOATEC high brilliance microfocus sealed tube'
_diffrn_standards_decay_% 0
_diffrn_standards_interval_count 0
_diffrn_standards_interval_time 0
_diffrn_standards_number 0
_exptl_absorpt_coefficient_mu 0.094
_exptl_absorpt_correction_T_max 0.993
_exptl_absorpt_correction_T_min 0.934
_exptl_absorpt_correction_type multi-scan
_exptl_absorpt_process_details
;
(SADABS; Bruker, 2016)
;
_exptl_crystal_colour colourless
_exptl_crystal_density_diffrn 1.368
_exptl_crystal_description block
_exptl_crystal_F_000 428
_exptl_crystal_size_max 0.160
_exptl_crystal_size_mid 0.120
_exptl_crystal_size_min 0.070
_refine_diff_density_max 0.343
_refine_diff_density_min -0.215
_refine_ls_extinction_method none
_refine_ls_goodness_of_fit_ref 1.029
_refine_ls_hydrogen_treatment mixed
_refine_ls_matrix_type full
_refine_ls_number_parameters 278
_refine_ls_number_reflns 4490
_refine_ls_number_restraints 0
_refine_ls_restrained_S_all 1.029
_refine_ls_R_factor_all 0.0530
_refine_ls_R_factor_gt 0.0396
_refine_ls_shift/su_max 0.000
_refine_ls_shift/su_mean 0.000
_refine_ls_structure_factor_coef Fsqd
_refine_ls_weighting_details 'w=1/[\s^2^(Fo^2^)+(0.0397P)^2^+0.5075P] where P=(Fo^2^+2Fc^2^)/3'
_refine_ls_weighting_scheme calc
_refine_ls_wR_factor_gt 0.0908
_refine_ls_wR_factor_ref 0.0976
_reflns_number_gt 3667
_reflns_number_total 4490
_reflns_threshold_expression 'I > 2\s(I)'
_cod_data_source_file ky3207sup1.cif
_cod_data_source_block II
_cod_database_code 2022408
_shelx_space_group_comment
;
The symmetry employed for this shelxl refinement is uniquely defined
by the following loop, which should always be used as a source of
symmetry information in preference to the above space-group names.
They are only intended as comments.
;
_shelx_estimated_absorpt_t_min 0.985
_shelx_estimated_absorpt_t_max 0.993
_shelxl_version_number 2.014

loop_
_space_group_symop_operation_xyz
'x, y, z'
'-x, -y, -z'

loop_
_atom_site_type_symbol
_atom_site_label
_atom_site_fract_x
_atom_site_fract_y
_atom_site_fract_z
_atom_site_U_iso_or_equiv
_atom_site_adp_type
_atom_site_calc_flag
_atom_site_occupancy
_atom_site_disorder_assembly
_atom_site_disorder_group
N N11 1.09701(16) 0.39151(15) 0.26240(8) 0.0156(2) Uani d 1 . .
H H11 1.187(2) 0.415(2) 0.2728(11) 0.019 Uiso d 1 . .
C C12 0.96755(17) 0.37128(16) 0.32786(9) 0.0132(3) Uani d 1 . .
O O12 0.94935(13) 0.39794(12) 0.40602(6) 0.0162(2) Uani d 1 . .
C C13 0.85035(17) 0.30208(16) 0.28577(9) 0.0120(2) Uani d 1 . .
C C13A 0.93032(17) 0.30520(16) 0.18913(9) 0.0131(3) Uani d 1 . .
C C14 0.88832(18) 0.25617(16) 0.11664(9) 0.0150(3) Uani d 1 . .
H H14 0.7896 0.2200 0.1236 0.018 Uiso calc 1 . .
C C15 0.99176(19) 0.25999(17) 0.03299(9) 0.0167(3) Uani d 1 . .
C C16 1.13690(19) 0.31229(17) 0.02505(9) 0.0177(3) Uani d 1 . .
H H16 1.2060 0.3168 -0.0318 0.021 Uiso calc 1 . .
C C17 1.18385(18) 0.35820(17) 0.09780(9) 0.0174(3) Uani d 1 . .
H H17 1.2845 0.3913 0.0915 0.021 Uiso calc 1 . .
C C17A 1.07816(18) 0.35368(16) 0.17934(9) 0.0146(3) Uani d 1 . .
C C21 0.57635(17) 0.27666(16) 0.37763(9) 0.0127(3) Uani d 1 . .
H H21 0.5232 0.2258 0.3403 0.015 Uiso calc 1 . .
C C22 0.64524(17) 0.40613(16) 0.32191(8) 0.0118(2) Uani d 1 . .
H H22 0.6353 0.4976 0.3618 0.014 Uiso calc 1 . .
N N24 0.87015(15) 0.12758(13) 0.31379(7) 0.0127(2) Uani d 1 . .
C C25 1.05406(18) 0.00874(17) 0.31350(10) 0.0172(3) Uani d 1 . .
H H25A 1.1040 0.0437 0.3581 0.021 Uiso calc 1 . .
H H25B 1.1316 0.0081 0.2552 0.021 Uiso calc 1 . .
C C26 1.04917(19) -0.16755(17) 0.33436(10) 0.0200(3) Uani d 1 . .
H H26A 1.1718 -0.2488 0.3367 0.024 Uiso calc 1 . .
H H26B 1.0076 -0.2050 0.2872 0.024 Uiso calc 1 . .
C C27 0.92344(19) -0.16700(17) 0.42207(10) 0.0182(3) Uani d 1 . .
H H27A 0.9740 -0.1444 0.4700 0.022 Uiso calc 1 . .
H H27B 0.9147 -0.2802 0.4319 0.022 Uiso calc 1 . .
C C28 0.73517(18) -0.03248(16) 0.42473(9) 0.0150(3) Uani d 1 . .
H H28A 0.6756 -0.0657 0.3840 0.018 Uiso calc 1 . .
H H28B 0.6619 -0.0252 0.4848 0.018 Uiso calc 1 . .
C C28A 0.74617(17) 0.13950(16) 0.39850(8) 0.0126(3) Uani d 1 . .
H H28C 0.7881 0.1817 0.4447 0.015 Uiso calc 1 . .
C C151 0.9470(2) 0.20877(19) -0.04700(9) 0.0221(3) Uani d 1 . .
H H51A 0.9463 0.2942 -0.0929 0.033 Uiso calc 1 . .
H H51B 0.8282 0.2002 -0.0313 0.033 Uiso calc 1 . .
H H51C 1.0375 0.0986 -0.0688 0.033 Uiso calc 1 . .
C C211 0.43611(17) 0.35525(16) 0.45817(9) 0.0139(3) Uani d 1 . .
O O211 0.45181(14) 0.31099(12) 0.53233(6) 0.0192(2) Uani d 1 . .
O O212 0.29169(13) 0.47851(13) 0.43809(7) 0.0209(2) Uani d 1 . .
H H212 0.216(3) 0.518(2) 0.4883(13) 0.031 Uiso d 1 . .
C C227 0.54194(17) 0.48792(16) 0.24979(9) 0.0131(3) Uani d 1 . .
O O227 0.45460(13) 0.42065(12) 0.22238(7) 0.0179(2) Uani d 1 . .
C C221 0.54491(17) 0.65538(16) 0.21388(9) 0.0142(3) Uani d 1 . .
C C222 0.44259(19) 0.73206(18) 0.15024(9) 0.0190(3) Uani d 1 . .
H H222 0.3791 0.6747 0.1291 0.023 Uiso calc 1 . .
C C223 0.4330(2) 0.89047(19) 0.11780(10) 0.0219(3) Uani d 1 . .
H H223 0.3616 0.9423 0.0754 0.026 Uiso calc 1 . .
C C224 0.5281(2) 0.97386(18) 0.14737(10) 0.0211(3) Uani d 1 . .
H H224 0.5215 1.0826 0.1251 0.025 Uiso calc 1 . .
C C225 0.6322(2) 0.89864(18) 0.20929(9) 0.0203(3) Uani d 1 . .
H H225 0.6983 0.9552 0.2288 0.024 Uiso calc 1 . .
C C226 0.64013(19) 0.73990(17) 0.24298(9) 0.0171(3) Uani d 1 . .
H H226 0.7106 0.6891 0.2859 0.021 Uiso calc 1 . .

loop_
_atom_site_aniso_label
_atom_site_aniso_U_11
_atom_site_aniso_U_22
_atom_site_aniso_U_33
_atom_site_aniso_U_12
_atom_site_aniso_U_13
_atom_site_aniso_U_23
N11 0.0125(5) 0.0182(6) 0.0185(6) -0.0087(5) -0.0031(5) 0.0008(4)
C12 0.0111(6) 0.0095(6) 0.0186(7) -0.0034(5) -0.0036(5) 0.0015(5)
O12 0.0149(5) 0.0176(5) 0.0170(5) -0.0064(4) -0.0040(4) -0.0012(4)
C13 0.0107(6) 0.0109(6) 0.0147(6) -0.0044(5) -0.0026(5) 0.0007(5)
C13A 0.0118(6) 0.0103(6) 0.0158(6) -0.0034(5) -0.0012(5) 0.0012(5)
C14 0.0142(6) 0.0130(6) 0.0171(7) -0.0048(5) -0.0025(5) 0.0013(5)
C15 0.0189(7) 0.0120(6) 0.0168(7) -0.0032(5) -0.0035(5) 0.0021(5)
C16 0.0174(7) 0.0144(6) 0.0164(7) -0.0034(5) 0.0015(5) 0.0032(5)
C17 0.0135(6) 0.0150(6) 0.0218(7) -0.0056(5) -0.0005(5) 0.0038(5)
C17A 0.0133(6) 0.0121(6) 0.0175(7) -0.0037(5) -0.0032(5) 0.0021(5)
C21 0.0120(6) 0.0129(6) 0.0140(6) -0.0058(5) -0.0021(5) 0.0011(5)
C22 0.0097(6) 0.0117(6) 0.0133(6) -0.0041(5) -0.0010(5) 0.0000(5)
N24 0.0115(5) 0.0104(5) 0.0147(5) -0.0036(4) -0.0008(4) 0.0015(4)
C25 0.0121(6) 0.0149(6) 0.0214(7) -0.0030(5) -0.0009(5) 0.0020(5)
C26 0.0173(7) 0.0132(6) 0.0242(7) -0.0016(5) -0.0008(6) 0.0013(5)
C27 0.0182(7) 0.0135(6) 0.0219(7) -0.0056(5) -0.0039(6) 0.0042(5)
C28 0.0153(6) 0.0136(6) 0.0165(6) -0.0066(5) -0.0023(5) 0.0021(5)
C28A 0.0119(6) 0.0124(6) 0.0131(6) -0.0045(5) -0.0014(5) 0.0002(5)
C151 0.0271(8) 0.0229(7) 0.0158(7) -0.0089(6) -0.0042(6) 0.0008(5)
C211 0.0119(6) 0.0118(6) 0.0194(7) -0.0070(5) -0.0011(5) 0.0007(5)
O211 0.0216(5) 0.0169(5) 0.0154(5) -0.0049(4) -0.0002(4) -0.0001(4)
O212 0.0128(5) 0.0217(5) 0.0207(5) -0.0006(4) 0.0011(4) 0.0023(4)
C227 0.0094(6) 0.0138(6) 0.0138(6) -0.0031(5) 0.0006(5) -0.0014(5)
O227 0.0166(5) 0.0207(5) 0.0202(5) -0.0100(4) -0.0065(4) 0.0016(4)
C221 0.0122(6) 0.0144(6) 0.0135(6) -0.0031(5) -0.0006(5) 0.0010(5)
C222 0.0167(7) 0.0217(7) 0.0188(7) -0.0072(5) -0.0049(5) 0.0021(5)
C223 0.0201(7) 0.0222(7) 0.0208(7) -0.0045(6) -0.0071(6) 0.0067(6)
C224 0.0233(7) 0.0148(6) 0.0215(7) -0.0055(6) -0.0016(6) 0.0052(5)
C225 0.0255(7) 0.0181(7) 0.0185(7) -0.0106(6) -0.0024(6) 0.0009(5)
C226 0.0196(7) 0.0170(7) 0.0153(7) -0.0067(5) -0.0053(5) 0.0022(5)

loop_
_atom_type_symbol
_atom_type_description
_atom_type_scat_dispersion_real
_atom_type_scat_dispersion_imag
_atom_type_scat_source
C C 0.0033 0.0016 'International Tables Vol C Tables 4.2.6.8 and 6.1.1.4'
H H 0.0000 0.0000 'International Tables Vol C Tables 4.2.6.8 and 6.1.1.4'
N N 0.0061 0.0033 'International Tables Vol C Tables 4.2.6.8 and 6.1.1.4'
O O 0.0106 0.0060 'International Tables Vol C Tables 4.2.6.8 and 6.1.1.4'

loop_
_geom_angle_atom_site_label_1
_geom_angle_atom_site_label_2
_geom_angle_atom_site_label_3
_geom_angle_site_symmetry_1
_geom_angle_site_symmetry_3
_geom_angle
_geom_angle_publ_flag
C12 N11 C17A . . 111.83(11) ?
C12 N11 H11 . . 122.4(11) ?
C17A N11 H11 . . 125.5(11) ?
O12 C12 N11 . . 125.93(12) ?
O12 C12 C13 . . 126.24(12) ?
N11 C12 C13 . . 107.79(11) ?
N24 C13 C13A . . 110.45(10) ?
N24 C13 C12 . . 112.14(10) ?
C13A C13 C12 . . 101.50(10) ?
N24 C13 C22 . . 103.04(10) ?
C13A C13 C22 . . 120.34(11) ?
C12 C13 C22 . . 109.64(10) ?
C14 C13A C17A . . 120.18(12) ?
C14 C13A C13 . . 130.47(12) ?
C17A C13A C13 . . 109.09(11) ?
C13A C14 C15 . . 119.72(12) ?
C13A C14 H14 . . 120.1 ?
C15 C14 H14 . . 120.1 ?
C16 C15 C14 . . 118.78(13) ?
C16 C15 C151 . . 120.68(13) ?
C14 C15 C151 . . 120.54(13) ?
C17 C16 C15 . . 122.22(13) ?
C17 C16 H16 . . 118.9 ?
C15 C16 H16 . . 118.9 ?
C17A C17 C16 . . 117.40(13) ?
C17A C17 H17 . . 121.3 ?
C16 C17 H17 . . 121.3 ?
C17 C17A C13A . . 121.67(13) ?
C17 C17A N11 . . 128.78(12) ?
C13A C17A N11 . . 109.55(12) ?
C211 C21 C28A . . 113.54(11) ?
C211 C21 C22 . . 112.94(10) ?
C28A C21 C22 . . 104.05(10) ?
C211 C21 H21 . . 108.7 ?
C28A C21 H21 . . 108.7 ?
C22 C21 H21 . . 108.7 ?
C227 C22 C21 . . 113.74(10) ?
C227 C22 C13 . . 113.22(10) ?
C21 C22 C13 . . 104.21(10) ?
C227 C22 H22 . . 108.5 ?
C21 C22 H22 . . 108.5 ?
C13 C22 H22 . . 108.5 ?
C25 N24 C28A . . 113.82(10) ?
C25 N24 C13 . . 116.16(10) ?
C28A N24 C13 . . 107.24(10) ?
N24 C25 C26 . . 108.39(11) ?
N24 C25 H25A . . 110.0 ?
C26 C25 H25A . . 110.0 ?
N24 C25 H25B . . 110.0 ?
C26 C25 H25B . . 110.0 ?
H25A C25 H25B . . 108.4 ?
C25 C26 C27 . . 110.73(11) ?
C25 C26 H26A . . 109.5 ?
C27 C26 H26A . . 109.5 ?
C25 C26 H26B . . 109.5 ?
C27 C26 H26B . . 109.5 ?
H26A C26 H26B . . 108.1 ?
C26 C27 C28 . . 111.64(11) ?
C26 C27 H27A . . 109.3 ?
C28 C27 H27A . . 109.3 ?
C26 C27 H27B . . 109.3 ?
C28 C27 H27B . . 109.3 ?
H27A C27 H27B . . 108.0 ?
C28A C28 C27 . . 110.56(11) ?
C28A C28 H28A . . 109.5 ?
C27 C28 H28A . . 109.5 ?
C28A C28 H28B . . 109.5 ?
C27 C28 H28B . . 109.5 ?
H28A C28 H28B . . 108.1 ?
N24 C28A C28 . . 110.52(10) ?
N24 C28A C21 . . 100.15(10) ?
C28 C28A C21 . . 116.59(11) ?
N24 C28A H28C . . 109.7 ?
C28 C28A H28C . . 109.7 ?
C21 C28A H28C . . 109.7 ?
C15 C151 H51A . . 109.5 ?
C15 C151 H51B . . 109.5 ?
H51A C151 H51B . . 109.5 ?
C15 C151 H51C . . 109.5 ?
H51A C151 H51C . . 109.5 ?
H51B C151 H51C . . 109.5 ?
O211 C211 O212 . . 123.76(13) ?
O211 C211 C21 . . 124.00(12) ?
O212 C211 C21 . . 112.24(11) ?
C211 O212 H212 . . 107.0(13) ?
O227 C227 C221 . . 120.06(12) ?
O227 C227 C22 . . 120.97(12) ?
C221 C227 C22 . . 118.95(11) ?
C226 C221 C222 . . 118.97(12) ?
C226 C221 C227 . . 122.95(12) ?
C222 C221 C227 . . 118.05(12) ?
C223 C222 C221 . . 120.67(13) ?
C223 C222 H222 . . 119.7 ?
C221 C222 H222 . . 119.7 ?
C222 C223 C224 . . 119.92(13) ?
C222 C223 H223 . . 120.0 ?
C224 C223 H223 . . 120.0 ?
C225 C224 C223 . . 120.16(13) ?
C225 C224 H224 . . 119.9 ?
C223 C224 H224 . . 119.9 ?
C224 C225 C226 . . 120.00(13) ?
C224 C225 H225 . . 120.0 ?
C226 C225 H225 . . 120.0 ?
C225 C226 C221 . . 120.27(13) ?
C225 C226 H226 . . 119.9 ?
C221 C226 H226 . . 119.9 ?

loop_
_geom_bond_atom_site_label_1
_geom_bond_atom_site_label_2
_geom_bond_site_symmetry_2
_geom_bond_distance
_geom_bond_publ_flag
N11 C12 . 1.3568(17) ?
N11 C17A . 1.4090(18) ?
N11 H11 . 0.880(18) ?
C12 O12 . 1.2223(16) ?
C12 C13 . 1.5637(17) ?
C13 N24 . 1.4740(16) ?
C13 C13A . 1.5102(18) ?
C13 C22 . 1.5736(17) ?
C13A C14 . 1.3820(19) ?
C13A C17A . 1.3941(18) ?
C14 C15 . 1.3993(19) ?
C14 H14 . 0.9500 ?
C15 C16 . 1.396(2) ?
C15 C151 . 1.507(2) ?
C16 C17 . 1.396(2) ?
C16 H16 . 0.9500 ?
C17 C17A . 1.3822(19) ?
C17 H17 . 0.9500 ?
C21 C211 . 1.5071(18) ?
C21 C28A . 1.5240(17) ?
C21 C22 . 1.5484(17) ?
C21 H21 . 1.0000 ?
C22 C227 . 1.5207(18) ?
C22 H22 . 1.0000 ?
N24 C25 . 1.4652(17) ?
N24 C28A . 1.4667(17) ?
C25 C26 . 1.5234(19) ?
C25 H25A . 0.9900 ?
C25 H25B . 0.9900 ?
C26 C27 . 1.524(2) ?
C26 H26A . 0.9900 ?
C26 H26B . 0.9900 ?
C27 C28 . 1.5316(18) ?
C27 H27A . 0.9900 ?
C27 H27B . 0.9900 ?
C28 C28A . 1.5191(17) ?
C28 H28A . 0.9900 ?
C28 H28B . 0.9900 ?
C28A H28C . 1.0000 ?
C151 H51A . 0.9800 ?
C151 H51B . 0.9800 ?
C151 H51C . 0.9800 ?
C211 O211 . 1.2066(17) ?
C211 O212 . 1.3328(16) ?
O212 H212 . 0.89(2) ?
C227 O227 . 1.2221(16) ?
C227 C221 . 1.4977(18) ?
C221 C226 . 1.3958(19) ?
C221 C222 . 1.4004(19) ?
C222 C223 . 1.383(2) ?
C222 H222 . 0.9500 ?
C223 C224 . 1.391(2) ?
C223 H223 . 0.9500 ?
C224 C225 . 1.386(2) ?
C224 H224 . 0.9500 ?
C225 C226 . 1.3949(19) ?
C225 H225 . 0.9500 ?
C226 H226 . 0.9500 ?

loop_
_geom_hbond_atom_site_label_D
_geom_hbond_atom_site_label_H
_geom_hbond_atom_site_label_A
_geom_hbond_site_symmetry_A
_geom_hbond_distance_DH
_geom_hbond_distance_HA
_geom_hbond_distance_DA
_geom_hbond_angle_DHA
_geom_hbond_publ_flag
N11 H11 O227 1_655 0.880(18) 2.181(18) 2.9598(18) 147.3(15) no
O212 H212 O12 2_666 0.89(2) 1.88(2) 2.7691(15) 179(2) no
C22 H22 O211 2_666 1.00 2.21 3.1894(16) 165 no
C16 H16 Cg1 2_765 0.95 2.75 3.6366(16) 155 no

loop_
_geom_torsion_atom_site_label_1
_geom_torsion_atom_site_label_2
_geom_torsion_atom_site_label_3
_geom_torsion_atom_site_label_4
_geom_torsion_site_symmetry_1
_geom_torsion_site_symmetry_2
_geom_torsion_site_symmetry_3
_geom_torsion_site_symmetry_4
_geom_torsion
_geom_torsion_publ_flag
C17A N11 C12 O12 . . . . -178.65(12) ?
C17A N11 C12 C13 . . . . 3.25(14) ?
O12 C12 C13 N24 . . . . -64.87(16) ?
N11 C12 C13 N24 . . . . 113.22(12) ?
O12 C12 C13 C13A . . . . 177.24(12) ?
N11 C12 C13 C13A . . . . -4.66(13) ?
O12 C12 C13 C22 . . . . 48.94(17) ?
N11 C12 C13 C22 . . . . -132.96(11) ?
N24 C13 C13A C14 . . . . 59.54(18) ?
C12 C13 C13A C14 . . . . 178.63(13) ?
C22 C13 C13A C14 . . . . -60.28(19) ?
N24 C13 C13A C17A . . . . -114.56(12) ?
C12 C13 C13A C17A . . . . 4.53(13) ?
C22 C13 C13A C17A . . . . 125.62(12) ?
C17A C13A C14 C15 . . . . -1.81(19) ?
C13 C13A C14 C15 . . . . -175.36(13) ?
C13A C14 C15 C16 . . . . 0.56(19) ?
C13A C14 C15 C151 . . . . -179.36(12) ?
C14 C15 C16 C17 . . . . 1.0(2) ?
C151 C15 C16 C17 . . . . -179.03(13) ?
C15 C16 C17 C17A . . . . -1.3(2) ?
C16 C17 C17A C13A . . . . 0.05(19) ?
C16 C17 C17A N11 . . . . 179.21(13) ?
C14 C13A C17A C17 . . . . 1.5(2) ?
C13 C13A C17A C17 . . . . 176.34(12) ?
C14 C13A C17A N11 . . . . -177.78(11) ?
C13 C13A C17A N11 . . . . -2.97(14) ?
C12 N11 C17A C17 . . . . -179.51(13) ?
C12 N11 C17A C13A . . . . -0.26(15) ?
C211 C21 C22 C227 . . . . -91.97(13) ?
C28A C21 C22 C227 . . . . 144.45(11) ?
C211 C21 C22 C13 . . . . 144.27(11) ?
C28A C21 C22 C13 . . . . 20.69(13) ?
N24 C13 C22 C227 . . . . -117.31(11) ?
C13A C13 C22 C227 . . . . 6.13(16) ?
C12 C13 C22 C227 . . . . 123.13(11) ?
N24 C13 C22 C21 . . . . 6.78(12) ?
C13A C13 C22 C21 . . . . 130.22(12) ?
C12 C13 C22 C21 . . . . -112.78(11) ?
C13A C13 N24 C25 . . . . 67.89(14) ?
C12 C13 N24 C25 . . . . -44.53(15) ?
C22 C13 N24 C25 . . . . -162.34(11) ?
C13A C13 N24 C28A . . . . -163.53(10) ?
C12 C13 N24 C28A . . . . 84.05(12) ?
C22 C13 N24 C28A . . . . -33.76(12) ?
C28A N24 C25 C26 . . . . 60.85(14) ?
C13 N24 C25 C26 . . . . -173.85(11) ?
N24 C25 C26 C27 . . . . -57.02(15) ?
C25 C26 C27 C28 . . . . 54.41(16) ?
C26 C27 C28 C28A . . . . -51.88(15) ?
C25 N24 C28A C28 . . . . -59.53(14) ?
C13 N24 C28A C28 . . . . 170.55(10) ?
C25 N24 C28A C21 . . . . 176.92(10) ?
C13 N24 C28A C21 . . . . 47.01(12) ?
C27 C28 C28A N24 . . . . 52.98(14) ?
C27 C28 C28A C21 . . . . 166.42(11) ?
C211 C21 C28A N24 . . . . -163.56(10) ?
C22 C21 C28A N24 . . . . -40.38(12) ?
C211 C21 C28A C28 . . . . 77.24(14) ?
C22 C21 C28A C28 . . . . -159.58(11) ?
C28A C21 C211 O211 . . . . -2.64(18) ?
C22 C21 C211 O211 . . . . -120.80(14) ?
C28A C21 C211 O212 . . . . 177.92(11) ?
C22 C21 C211 O212 . . . . 59.76(14) ?
C21 C22 C227 O227 . . . . -21.03(17) ?
C13 C22 C227 O227 . . . . 97.69(14) ?
C21 C22 C227 C221 . . . . 157.53(11) ?
C13 C22 C227 C221 . . . . -83.75(14) ?
O227 C227 C221 C226 . . . . 179.25(13) ?
C22 C227 C221 C226 . . . . 0.68(19) ?
O227 C227 C221 C222 . . . . 1.31(19) ?
C22 C227 C221 C222 . . . . -177.26(12) ?
C226 C221 C222 C223 . . . . -1.2(2) ?
C227 C221 C222 C223 . . . . 176.82(13) ?
C221 C222 C223 C224 . . . . 1.1(2) ?
C222 C223 C224 C225 . . . . 0.0(2) ?
C223 C224 C225 C226 . . . . -0.8(2) ?
C224 C225 C226 C221 . . . . 0.7(2) ?
C222 C221 C226 C225 . . . . 0.3(2) ?
C227 C221 C226 C225 . . . . -177.60(13) ?

_cod_database_fobs_code 2022408
